data_7221873
loop_
_publ_author_name
'George, Janine'
'Wang, Ai'
'Deringer, Volker L.'
'Wang, Ruimin'
'Dronskowski, Richard'
'Englert, Ulli'

_publ_section_title
;
 Anisotropic displacement parameters from dispersion-corrected DFT methods
 and their experimental validation by temperature-dependent X-ray
 diffraction
;
_journal_issue 38
_journal_name_full CrystEngComm
_journal_page_first 7414
_journal_paper_doi 10.1039/C5CE01219H
_journal_volume 17
_journal_year 2015
_chemical_absolute_configuration ad
_chemical_formula_moiety 'C5 Cl5 N'
_chemical_formula_sum 'C5 Cl5 N'
_chemical_formula_weight 251.31
_chemical_name_common C5CL5N_100K
_chemical_name_systematic Pentachloropyridine
_space_group_crystal_system monoclinic
_space_group_IT_number 7
_space_group_name_Hall 'P -2yc'
_space_group_name_H-M_alt 'P 1 c 1'
_symmetry_space_group_name_Hall 'P -2yc'
_symmetry_space_group_name_H-M 'P 1 c 1'
_audit_creation_method SHELXL-2013
_audit_update_record
;
2015-05-11 deposited with the CCDC.
2015-08-25 downloaded from the CCDC.
;
_cell_angle_alpha 90
_cell_angle_beta 99.493(2)
_cell_angle_gamma 90
_cell_formula_units_Z 2
_cell_length_a 5.3122(2)
_cell_length_b 5.1770(2)
_cell_length_c 14.8307(6)
_cell_measurement_reflns_used 1878
_cell_measurement_temperature 100(2)
_cell_measurement_theta_max 42.46
_cell_measurement_theta_min 24.17
_cell_volume 402.28(3)
_computing_cell_refinement 'Bruker SAINT'
_computing_data_collection 'Bruker SMART'
_computing_data_reduction 'Bruker SAINT'
_computing_structure_refinement 'SHELXL-2013 (Sheldrick, 2013)'
_computing_structure_solution SHELXS-97
_diffrn_ambient_temperature 100(2)
_diffrn_measured_fraction_theta_full 0.999
_diffrn_measured_fraction_theta_max 0.980
_diffrn_measurement_device_type 'CCD area detector'
_diffrn_measurement_method '\w scans'
_diffrn_radiation_monochromator 'multilayer optics'
_diffrn_radiation_type MoK\a
_diffrn_radiation_wavelength 0.71073
_diffrn_reflns_av_R_equivalents 0.0514
_diffrn_reflns_av_unetI/netI 0.0493
_diffrn_reflns_laue_measured_fraction_full 0.999
_diffrn_reflns_laue_measured_fraction_max 0.980
_diffrn_reflns_limit_h_max 9
_diffrn_reflns_limit_h_min -10
_diffrn_reflns_limit_k_max 11
_diffrn_reflns_limit_k_min -11
_diffrn_reflns_limit_l_max 31
_diffrn_reflns_limit_l_min -31
_diffrn_reflns_number 29541
_diffrn_reflns_point_group_measured_fraction_full 0.992
_diffrn_reflns_point_group_measured_fraction_max 0.899
_diffrn_reflns_theta_full 25.242
_diffrn_reflns_theta_max 49.718
_diffrn_reflns_theta_min 2.785
_diffrn_source 'Incoatec microsource'
_exptl_absorpt_coefficient_mu 1.724
_exptl_absorpt_correction_T_max 1.0000
_exptl_absorpt_correction_T_min 0.7866
_exptl_absorpt_correction_type multi-scan
_exptl_absorpt_process_details SADABS
_exptl_crystal_colour colourless
_exptl_crystal_density_diffrn 2.075
_exptl_crystal_description plate
_exptl_crystal_F_000 244
_exptl_crystal_size_max 0.260
_exptl_crystal_size_mid 0.240
_exptl_crystal_size_min 0.060
_refine_diff_density_max 1.097
_refine_diff_density_min -0.673
_refine_diff_density_rms 0.121
_refine_ls_abs_structure_details
;
 Flack x determined using 2633 quotients [(I+)-(I-)]/[(I+)+(I-)]
 (Parsons and Flack (2004), Acta Cryst. A60, s61).
;
_refine_ls_abs_structure_Flack 0.02(5)
_refine_ls_extinction_method none
_refine_ls_goodness_of_fit_ref 1.029
_refine_ls_hydrogen_treatment undef
_refine_ls_matrix_type full
_refine_ls_number_parameters 100
_refine_ls_number_reflns 7455
_refine_ls_number_restraints 2
_refine_ls_restrained_S_all 1.029
_refine_ls_R_factor_all 0.0446
_refine_ls_R_factor_gt 0.0369
_refine_ls_shift/su_max 0.001
_refine_ls_shift/su_mean 0.000
_refine_ls_structure_factor_coef Fsqd
_refine_ls_weighting_details
;
 w=1/[\s^2^(Fo^2^)+(0.0419P)^2^+0.0822P]
 where P=(Fo^2^+2Fc^2^)/3
;
_refine_ls_weighting_scheme calc
_refine_ls_wR_factor_gt 0.0906
_refine_ls_wR_factor_ref 0.0952
_reflns_Friedel_coverage 0.833
_reflns_friedel_fraction_full 0.986
_reflns_friedel_fraction_max 0.819
_reflns_number_gt 6543
_reflns_number_total 7455
_reflns_threshold_expression 'I > 2\s(I)'
_cod_data_source_file c5ce01219h2.cif
_cod_data_source_block C5CL5N_100K
_cod_depositor_comments 'Adding full bibliography for 7221871--7221875.cif.'
_cod_database_code 7221873
_shelx_space_group_comment
;
The symmetry employed for this shelxl refinement is uniquely defined
by the following loop, which should always be used as a source of
symmetry information in preference to the above space-group names.
They are only intended as comments.
;
_shelx_estimated_absorpt_t_min 0.663
_shelx_estimated_absorpt_t_max 0.904
_shelxl_version_number 2013-2

loop_
_space_group_symop_operation_xyz
'x, y, z'
'x, -y, z+1/2'

loop_
_atom_site_label
_atom_site_type_symbol
_atom_site_fract_x
_atom_site_fract_y
_atom_site_fract_z
_atom_site_U_iso_or_equiv
_atom_site_adp_type
_atom_site_occupancy
_atom_site_site_symmetry_order
_atom_site_calc_flag
Cl1 Cl 0.11089(8) 0.67833(10) 0.33158(3) 0.01608(7) Uani 1 1 d
Cl2 Cl 0.52677(8) 1.11133(10) 0.32314(3) 0.01650(8) Uani 1 1 d
Cl3 Cl 0.96263(9) 1.17687(8) 0.49186(3) 0.01503(6) Uani 1 1 d
Cl4 Cl 0.97371(8) 0.81227(10) 0.66087(3) 0.01657(7) Uani 1 1 d
Cl5 Cl 0.53729(9) 0.39356(9) 0.65500(3) 0.01629(7) Uani 1 1 d
C1 C 0.3566(3) 0.7247(3) 0.42143(11) 0.0118(2) Uani 1 1 d
C2 C 0.5391(3) 0.9172(3) 0.41700(11) 0.0116(2) Uani 1 1 d
C3 C 0.7333(3) 0.9459(3) 0.49222(12) 0.0118(2) Uani 1 1 d
C4 C 0.7382(3) 0.7843(3) 0.56807(11) 0.0118(2) Uani 1 1 d
C5 C 0.5450(3) 0.6008(3) 0.56445(11) 0.0119(2) Uani 1 1 d
N1 N 0.3599(3) 0.5715(3) 0.49341(10) 0.0126(2) Uani 1 1 d

loop_
_atom_site_aniso_label
_atom_site_aniso_U_11
_atom_site_aniso_U_22
_atom_site_aniso_U_33
_atom_site_aniso_U_23
_atom_site_aniso_U_13
_atom_site_aniso_U_12
Cl1 0.01394(16) 0.01948(17) 0.01339(13) -0.00134(12) -0.00197(10) -0.00135(13)
Cl2 0.01958(19) 0.01634(18) 0.01353(13) 0.00405(11) 0.00254(12) -0.00028(12)
Cl3 0.01301(14) 0.01353(14) 0.01898(15) -0.00139(12) 0.00391(10) -0.00342(11)
Cl4 0.01422(15) 0.02058(18) 0.01336(13) -0.00091(13) -0.00226(10) -0.00058(13)
Cl5 0.02013(18) 0.01586(16) 0.01308(13) 0.00330(12) 0.00331(11) -0.00081(13)
C1 0.0112(5) 0.0130(5) 0.0111(4) -0.0002(4) 0.0012(4) -0.0002(4)
C2 0.0117(5) 0.0112(5) 0.0117(5) 0.0007(4) 0.0014(4) -0.0008(4)
C3 0.0103(5) 0.0120(5) 0.0131(5) -0.0008(4) 0.0020(4) -0.0009(4)
C4 0.0116(5) 0.0124(5) 0.0111(4) -0.0005(4) 0.0006(4) -0.0005(4)
C5 0.0127(5) 0.0118(5) 0.0110(4) 0.0000(4) 0.0019(4) -0.0001(4)
N1 0.0125(5) 0.0132(5) 0.0118(4) 0.0002(4) 0.0008(3) -0.0017(4)

loop_
_atom_type_symbol
_atom_type_description
_atom_type_scat_dispersion_real
_atom_type_scat_dispersion_imag
_atom_type_scat_source
C C 0.0033 0.0016 'International Tables Vol C Tables 4.2.6.8 and 6.1.1.4'
N N 0.0061 0.0033 'International Tables Vol C Tables 4.2.6.8 and 6.1.1.4'
Cl Cl 0.1484 0.1585 'International Tables Vol C Tables 4.2.6.8 and 6.1.1.4'

loop_
_geom_angle_atom_site_label_1
_geom_angle_atom_site_label_2
_geom_angle_atom_site_label_3
_geom_angle
N1 C1 C2 123.06(15)
N1 C1 Cl1 116.55(13)
C2 C1 Cl1 120.39(13)
C3 C2 C1 117.67(16)
C3 C2 Cl2 120.80(14)
C1 C2 Cl2 121.53(13)
C2 C3 C4 119.49(16)
C2 C3 Cl3 120.34(14)
C4 C3 Cl3 120.17(13)
C5 C4 C3 117.44(15)
C5 C4 Cl4 121.76(13)
C3 C4 Cl4 120.80(14)
N1 C5 C4 123.63(16)
N1 C5 Cl5 115.97(14)
C4 C5 Cl5 120.40(13)
C5 N1 C1 118.71(16)

loop_
_geom_bond_atom_site_label_1
_geom_bond_atom_site_label_2
_geom_bond_distance
Cl1 C1 1.7213(16)
Cl2 C2 1.7093(17)
Cl3 C3 1.7077(18)
Cl4 C4 1.7063(17)
Cl5 C5 1.7247(17)
C1 N1 1.328(2)
C1 C2 1.400(3)
C2 C3 1.397(2)
C3 C4 1.399(2)
C4 C5 1.393(2)
C5 N1 1.326(2)
